data_4309630
loop_
_publ_author_name
'Jinkwon Kim'
'Sujin Han'
'Konstantin I. Pokhodnya'
'Jesse M. Migliori'
'Joel S. Miller'

_publ_section_title
;
Cyano-Bridged Hexanuclear Fe4M2 (M = Ni, Co, Mn) Clusters: Spin-Canted
Antiferromagnetic Ordering of Fe4Ni2 Cluster
;
_journal_name_full 'Inorganic Chemistry'
_journal_page_first 6983
_journal_page_last 6988
_journal_paper_doi 10.1021/ic0500356
_journal_volume 44
_journal_year 2005
_chemical_formula_sum 'C56 H80 B4 Co2 Fe4 N40 O14'
_chemical_formula_weight 1922.10
_chemical_name_systematic
;
 ?
;
_space_group_IT_number 14
_symmetry_cell_setting monoclinic
_symmetry_space_group_name_Hall '-P 2ybc'
_symmetry_space_group_name_H-M 'P 1 21/c 1'
_atom_sites_solution_hydrogens geom
_atom_sites_solution_primary direct
_atom_sites_solution_secondary difmap
_audit_creation_method SHELXL-97
_cell_angle_alpha 90.00
_cell_angle_beta 105.7980(10)
_cell_angle_gamma 90.00
_cell_formula_units_Z 2
_cell_length_a 13.5122(10)
_cell_length_b 14.3560(11)
_cell_length_c 22.1190(15)
_cell_measurement_temperature 146(2)
_cell_volume 4128.6(5)
_computing_structure_refinement 'SHELXL-97 (Sheldrick, 1997)'
_diffrn_ambient_temperature 146(2)
_diffrn_measured_fraction_theta_full 0.752
_diffrn_measured_fraction_theta_max 0.752
_diffrn_radiation_monochromator graphite
_diffrn_radiation_source 'fine-focus sealed tube'
_diffrn_radiation_type MoK\a
_diffrn_radiation_wavelength 0.71073
_diffrn_reflns_av_R_equivalents 0.0313
_diffrn_reflns_av_sigmaI/netI 0.0851
_diffrn_reflns_limit_h_max 17
_diffrn_reflns_limit_h_min -17
_diffrn_reflns_limit_k_max 9
_diffrn_reflns_limit_k_min -18
_diffrn_reflns_limit_l_max 28
_diffrn_reflns_limit_l_min -14
_diffrn_reflns_number 13495
_diffrn_reflns_theta_full 27.98
_diffrn_reflns_theta_max 27.98
_diffrn_reflns_theta_min 2.11
_exptl_absorpt_coefficient_mu 1.160
_exptl_absorpt_correction_T_max 0.9129
_exptl_absorpt_correction_T_min 0.8184
_exptl_absorpt_correction_type none
_exptl_crystal_density_diffrn 1.546
_exptl_crystal_density_method 'not measured'
_exptl_crystal_F_000 1972
_exptl_crystal_size_max 0.18
_exptl_crystal_size_mid 0.16
_exptl_crystal_size_min 0.08
_refine_diff_density_max 1.558
_refine_diff_density_min -0.851
_refine_diff_density_rms 0.079
_refine_ls_extinction_method none
_refine_ls_goodness_of_fit_ref 0.919
_refine_ls_hydrogen_treatment mixed
_refine_ls_matrix_type full
_refine_ls_number_parameters 543
_refine_ls_number_reflns 7474
_refine_ls_number_restraints 0
_refine_ls_restrained_S_all 0.919
_refine_ls_R_factor_all 0.0787
_refine_ls_R_factor_gt 0.0438
_refine_ls_shift/su_max 0.052
_refine_ls_shift/su_mean 0.002
_refine_ls_structure_factor_coef Fsqd
_refine_ls_weighting_details 'calc w=1/[\s^2^(Fo^2^)+(0.0515P)^2^+0.0000P] where P=(Fo^2^+2Fc^2^)/3'
_refine_ls_weighting_scheme calc
_refine_ls_wR_factor_gt 0.1003
_refine_ls_wR_factor_ref 0.1106
_reflns_number_gt 4769
_reflns_number_total 7474
_reflns_threshold_expression >2sigma(I)
_cod_data_source_file ic0500356si20050111_035649.cif
_cod_data_source_block lzmsu2
_cod_database_code 4309630

loop_
_symmetry_equiv_pos_as_xyz
'x, y, z'
'-x, y+1/2, -z+1/2'
'-x, -y, -z'
'x, -y-1/2, z-1/2'

loop_
_atom_site_label
_atom_site_type_symbol
_atom_site_fract_x
_atom_site_fract_y
_atom_site_fract_z
_atom_site_U_iso_or_equiv
_atom_site_adp_type
_atom_site_occupancy
_atom_site_symmetry_multiplicity
_atom_site_calc_flag
_atom_site_refinement_flags
_atom_site_disorder_assembly
_atom_site_disorder_group
Fe1 Fe 0.04465(5) 0.61208(3) 0.32171(3) 0.01761(15) Uani 1 1 d . . .
Fe2 Fe 0.52467(5) 1.02527(3) 0.33682(3) 0.01759(15) Uani 1 1 d . . .
Co Co 0.33590(4) 0.80733(3) 0.45520(3) 0.01842(14) Uani 1 1 d . . .
B1 B -0.0276(4) 0.5340(3) 0.1865(2) 0.0227(11) Uani 1 1 d . . .
HB1 H -0.0538 0.5065 0.1410 0.027 Uiso 1 1 d . . .
B2 B 0.4751(4) 1.1051(3) 0.2018(2) 0.0235(11) Uani 1 1 d . . .
HB2 H 0.4492 1.1330 0.1523 0.028 Uiso 1 1 d . . .
N1 N -0.0761(3) 0.53181(18) 0.28733(16) 0.0192(8) Uani 1 1 d . . .
N2 N -0.0979(3) 0.50158(19) 0.22664(16) 0.0201(8) Uani 1 1 d . . .
N3 N 0.1252(3) 0.53308(18) 0.28004(16) 0.0189(8) Uani 1 1 d . . .
N4 N 0.0819(3) 0.50284(19) 0.21968(16) 0.0195(8) Uani 1 1 d . . .
N5 N 0.0012(3) 0.68616(18) 0.24370(16) 0.0184(8) Uani 1 1 d . . .
N6 N -0.0290(3) 0.64233(19) 0.18757(16) 0.0214(8) Uani 1 1 d . . .
N7 N 0.2265(3) 0.74182(19) 0.38101(16) 0.0204(8) Uani 1 1 d . . .
N8 N -0.0729(3) 0.7302(2) 0.39494(19) 0.0378(11) Uani 1 1 d . . .
N9 N 0.1114(3) 0.4929(2) 0.44164(19) 0.0342(10) Uani 1 1 d . . .
N10 N 0.6134(3) 1.10790(19) 0.30349(16) 0.0204(8) Uani 1 1 d . . .
N11 N 0.5814(3) 1.13581(19) 0.24238(16) 0.0197(8) Uani 1 1 d . . .
N12 N 0.4069(3) 1.10518(18) 0.29674(15) 0.0178(7) Uani 1 1 d . . .
N13 N 0.3949(3) 1.13553(19) 0.23657(16) 0.0194(8) Uani 1 1 d . . .
N14 N 0.4977(3) 0.95245(19) 0.25770(16) 0.0205(8) Uani 1 1 d . . .
N15 N 0.4742(3) 0.9973(2) 0.20139(17) 0.0241(9) Uani 1 1 d . . .
N16 N 0.4063(3) 0.8886(2) 0.39916(16) 0.0221(8) Uani 1 1 d . . .
N17 N 0.5687(3) 1.1326(2) 0.46127(17) 0.0252(8) Uani 1 1 d . . .
N18 N 0.7092(4) 0.9022(3) 0.4011(2) 0.0514(13) Uani 1 1 d . . .
N19 N 0.2569(3) 0.7318(2) 0.51270(17) 0.0297(9) Uani 1 1 d . . .
O1 O 0.4366(2) 0.69899(17) 0.45732(16) 0.0358(8) Uani 1 1 d . . .
H1A H 0.5066 0.7051 0.4647 0.043 Uiso 1 1 d . . .
H1B H 0.4232 0.6503 0.4594 0.043 Uiso 1 1 d . . .
O2 O 0.2352(2) 0.91816(16) 0.45277(14) 0.0276(7) Uani 1 1 d . . .
H2A H 0.1931 0.9114 0.4729 0.033 Uiso 1 1 d . . .
H2B H 0.2627 0.9661 0.4595 0.033 Uiso 1 1 d . . .
C1 C -0.1496(3) 0.4980(2) 0.3114(2) 0.0223(10) Uani 1 1 d . . .
H1 H -0.1539 0.5087 0.3530 0.027 Uiso 1 1 calc R . .
C2 C -0.2189(3) 0.4446(2) 0.2663(2) 0.0273(11) Uani 1 1 d . . .
H2 H -0.2777 0.4122 0.2710 0.033 Uiso 1 1 calc R . .
C3 C -0.1834(3) 0.4494(2) 0.2136(2) 0.0247(10) Uani 1 1 d . . .
H3 H -0.2145 0.4204 0.1744 0.030 Uiso 1 1 calc R . .
C4 C 0.2203(4) 0.4989(2) 0.2981(2) 0.0274(11) Uani 1 1 d . . .
H4 H 0.2681 0.5095 0.3378 0.033 Uiso 1 1 calc R . .
C5 C 0.2389(4) 0.4447(2) 0.2494(2) 0.0289(11) Uani 1 1 d . . .
H5 H 0.3002 0.4120 0.2497 0.035 Uiso 1 1 calc R . .
C6 C 0.1510(4) 0.4492(2) 0.2020(2) 0.0254(11) Uani 1 1 d . . .
H6 H 0.1398 0.4191 0.1625 0.030 Uiso 1 1 calc R . .
C7 C -0.0075(3) 0.7780(2) 0.2316(2) 0.0221(10) Uani 1 1 d . . .
H7 H 0.0092 0.8256 0.2625 0.026 Uiso 1 1 calc R . .
C8 C -0.0441(4) 0.7931(3) 0.1679(2) 0.0288(11) Uani 1 1 d . . .
H8 H -0.0576 0.8514 0.1469 0.035 Uiso 1 1 calc R . .
C9 C -0.0568(4) 0.7059(3) 0.1412(2) 0.0275(11) Uani 1 1 d . . .
H9 H -0.0811 0.6927 0.0976 0.033 Uiso 1 1 calc R . .
C10 C 0.1594(4) 0.6935(2) 0.35709(19) 0.0210(9) Uani 1 1 d . . .
C11 C -0.0294(3) 0.6874(2) 0.3663(2) 0.0236(10) Uani 1 1 d . . .
C12 C 0.0873(3) 0.5382(2) 0.3978(2) 0.0234(10) Uani 1 1 d . . .
C13 C 0.7086(3) 1.1428(2) 0.3283(2) 0.0245(10) Uani 1 1 d . . .
H13 H 0.7492 1.1343 0.3703 0.029 Uiso 1 1 calc R . .
C14 C 0.7376(4) 1.1932(2) 0.2822(2) 0.0285(11) Uani 1 1 d . . .
H14 H 0.8007 1.2252 0.2864 0.034 Uiso 1 1 calc R . .
C15 C 0.6561(4) 1.1871(2) 0.2292(2) 0.0265(11) Uani 1 1 d . . .
H15 H 0.6530 1.2147 0.1897 0.032 Uiso 1 1 calc R . .
C16 C 0.3293(3) 1.1414(2) 0.3160(2) 0.0213(10) Uani 1 1 d . . .
H16 H 0.3186 1.1318 0.3562 0.026 Uiso 1 1 calc R . .
C17 C 0.2672(4) 1.1948(2) 0.2687(2) 0.0273(11) Uani 1 1 d . . .
H17 H 0.2071 1.2282 0.2699 0.033 Uiso 1 1 calc R . .
C18 C 0.3115(3) 1.1892(2) 0.2192(2) 0.0240(10) Uani 1 1 d . . .
H18 H 0.2865 1.2186 0.1795 0.029 Uiso 1 1 calc R . .
C19 C 0.4932(3) 0.8610(2) 0.2451(2) 0.0268(11) Uani 1 1 d . . .
H19 H 0.5063 0.8129 0.2757 0.032 Uiso 1 1 calc R . .
C20 C 0.4666(4) 0.8474(3) 0.1808(2) 0.0363(13) Uani 1 1 d . . .
H20 H 0.4580 0.7894 0.1593 0.044 Uiso 1 1 calc R . .
C21 C 0.4550(4) 0.9349(3) 0.1543(2) 0.0324(12) Uani 1 1 d . . .
H21 H 0.4367 0.9487 0.1106 0.039 Uiso 1 1 calc R . .
C22 C 0.4467(3) 0.9401(2) 0.37353(19) 0.0195(9) Uani 1 1 d . . .
C23 C 0.5505(3) 1.0930(2) 0.4142(2) 0.0204(9) Uani 1 1 d . . .
C24 C 0.6414(4) 0.9490(3) 0.3765(2) 0.0287(11) Uani 1 1 d . . .
C25 C 0.1956(4) 0.7010(3) 0.5322(2) 0.0311(11) Uani 1 1 d . . .
C26 C 0.1129(5) 0.6618(4) 0.5558(3) 0.0579(18) Uani 1 1 d . . .
H26A H 0.0547 0.7052 0.5471 0.087 Uiso 1 1 calc R . .
H26B H 0.1382 0.6519 0.6013 0.087 Uiso 1 1 calc R . .
H26C H 0.0905 0.6023 0.5349 0.087 Uiso 1 1 calc R . .
N20 N 0.3779(5) 0.5109(3) 0.4623(3) 0.088(2) Uani 1 1 d . . .
C27 C 0.3658(6) 0.4342(5) 0.4403(3) 0.0680(19) Uani 1 1 d . . .
C28 C 0.3380(6) 0.3388(4) 0.4148(4) 0.098(3) Uani 1 1 d . . .
H28A H 0.3312 0.2974 0.4487 0.147 Uiso 1 1 calc R . .
H28B H 0.3920 0.3151 0.3969 0.147 Uiso 1 1 calc R . .
H28C H 0.2726 0.3411 0.3820 0.147 Uiso 1 1 calc R . .
O3 O 0.2145(3) 0.3849(2) 0.55022(18) 0.0605(12) Uani 1 1 d . . .
H3A H 0.1615 0.4162 0.5117 0.091 Uiso 1 1 d . . .
H3B H 0.1512 0.3585 0.5708 0.091 Uiso 1 1 d . . .
O4 O 0.1075(3) 0.9238(2) 0.53298(18) 0.0562(11) Uani 1 1 d . . .
H4A H 0.0853 0.9990 0.5266 0.084 Uiso 1 1 d . . .
H4B H 0.0269 0.9032 0.5145 0.084 Uiso 1 1 d . . .
O5 O -0.0940(3) 0.8621(2) 0.48216(18) 0.0607(11) Uani 1 1 d . . .
H5A H -0.0699 0.8144 0.4616 0.091 Uiso 1 1 d . . .
H5B H -0.1226 0.8623 0.5128 0.091 Uiso 1 1 d . . .
O6 O 0.6647(3) 0.9073(2) 0.53447(16) 0.0441(9) Uani 1 1 d . . .
H6A H 0.3232 0.1301 0.4940 0.066 Uiso 1 1 d . . .
H6B H 0.4094 0.0884 0.4720 0.066 Uiso 1 1 d . . .
O7 O 0.6348(4) 0.7391(3) 0.4529(2) 0.0834(14) Uani 1 1 d . . .
H7A H 0.6315 0.7727 0.4197 0.125 Uiso 1 1 d . . .
H7B H 0.6733 0.6922 0.4494 0.125 Uiso 1 1 d . . .

loop_
_atom_site_aniso_label
_atom_site_aniso_U_11
_atom_site_aniso_U_22
_atom_site_aniso_U_33
_atom_site_aniso_U_23
_atom_site_aniso_U_13
_atom_site_aniso_U_12
Fe1 0.0163(4) 0.0166(3) 0.0199(3) -0.0025(2) 0.0050(3) -0.0018(2)
Fe2 0.0151(4) 0.0169(3) 0.0213(4) 0.0014(2) 0.0058(3) -0.0010(2)
Co 0.0180(4) 0.0193(2) 0.0176(3) -0.0009(2) 0.0044(3) -0.0041(2)
B1 0.025(3) 0.021(2) 0.023(3) -0.0055(18) 0.007(3) -0.0036(18)
B2 0.029(3) 0.022(2) 0.022(3) -0.0031(18) 0.010(3) -0.0003(18)
N1 0.018(2) 0.0176(15) 0.022(2) -0.0005(13) 0.0048(18) -0.0005(12)
N2 0.016(2) 0.0176(15) 0.024(2) -0.0028(13) 0.0003(19) 0.0005(12)
N3 0.017(2) 0.0171(15) 0.022(2) -0.0019(13) 0.0053(18) -0.0022(12)
N4 0.020(2) 0.0192(15) 0.021(2) -0.0033(13) 0.0073(19) -0.0030(12)
N5 0.018(2) 0.0174(15) 0.020(2) -0.0037(13) 0.0057(18) -0.0024(12)
N6 0.024(2) 0.0206(16) 0.019(2) -0.0006(13) 0.0043(19) -0.0002(13)
N7 0.020(2) 0.0211(16) 0.021(2) -0.0020(13) 0.0069(19) -0.0039(13)
N8 0.038(3) 0.041(2) 0.040(3) -0.0082(18) 0.020(3) 0.0060(18)
N9 0.038(3) 0.034(2) 0.030(3) 0.0044(17) 0.009(2) -0.0011(16)
N10 0.017(2) 0.0182(15) 0.026(2) 0.0009(13) 0.0073(19) 0.0016(13)
N11 0.021(2) 0.0190(15) 0.023(2) 0.0041(13) 0.0122(19) 0.0026(12)
N12 0.018(2) 0.0171(15) 0.018(2) -0.0004(12) 0.0055(17) -0.0020(12)
N13 0.018(2) 0.0197(16) 0.020(2) 0.0029(12) 0.0027(18) -0.0011(12)
N14 0.023(2) 0.0201(16) 0.023(2) -0.0027(13) 0.0128(19) -0.0023(13)
N15 0.029(3) 0.0240(17) 0.020(2) -0.0034(13) 0.009(2) -0.0018(14)
N16 0.020(2) 0.0259(17) 0.020(2) -0.0016(14) 0.0040(19) -0.0025(14)
N17 0.022(3) 0.0298(18) 0.022(2) 0.0011(15) 0.004(2) -0.0050(14)
N18 0.034(3) 0.064(3) 0.059(3) 0.030(2) 0.017(3) 0.023(2)
N19 0.036(3) 0.0320(18) 0.023(2) 0.0004(15) 0.010(2) -0.0081(16)
O1 0.031(2) 0.0240(15) 0.053(2) 0.0009(13) 0.0123(19) 0.0017(12)
O2 0.025(2) 0.0248(14) 0.034(2) -0.0039(12) 0.0087(17) 0.0002(11)
C1 0.019(3) 0.0194(19) 0.030(3) 0.0032(16) 0.009(2) 0.0007(15)
C2 0.020(3) 0.0188(19) 0.045(3) 0.0031(17) 0.012(3) -0.0014(15)
C3 0.018(3) 0.0171(18) 0.034(3) -0.0042(16) 0.000(2) -0.0008(15)
C4 0.024(3) 0.024(2) 0.033(3) 0.0057(17) 0.005(3) 0.0008(16)
C5 0.023(3) 0.024(2) 0.045(3) 0.0005(18) 0.017(3) 0.0045(16)
C6 0.029(3) 0.0192(19) 0.034(3) -0.0051(16) 0.018(3) -0.0006(16)
C7 0.017(3) 0.0159(18) 0.034(3) -0.0006(16) 0.009(2) -0.0008(14)
C8 0.029(3) 0.023(2) 0.035(3) 0.0093(17) 0.010(3) 0.0019(17)
C9 0.023(3) 0.035(2) 0.024(3) 0.0080(17) 0.005(2) 0.0029(17)
C10 0.028(3) 0.0197(19) 0.018(2) 0.0004(15) 0.012(2) 0.0025(16)
C11 0.019(3) 0.025(2) 0.024(3) 0.0001(17) 0.002(2) -0.0031(16)
C12 0.022(3) 0.024(2) 0.025(3) -0.0014(17) 0.009(2) -0.0037(16)
C13 0.019(3) 0.022(2) 0.031(3) -0.0028(16) 0.005(2) -0.0010(15)
C14 0.028(3) 0.0184(19) 0.047(3) -0.0031(17) 0.024(3) -0.0049(16)
C15 0.027(3) 0.0201(19) 0.040(3) 0.0064(17) 0.020(3) 0.0008(16)
C16 0.021(3) 0.0208(19) 0.024(3) -0.0016(16) 0.010(2) -0.0022(15)
C17 0.021(3) 0.0207(19) 0.041(3) -0.0014(17) 0.010(3) -0.0008(16)
C18 0.022(3) 0.0192(19) 0.028(3) 0.0039(16) 0.002(2) -0.0009(15)
C19 0.024(3) 0.0193(19) 0.041(3) -0.0042(17) 0.016(3) -0.0033(16)
C20 0.040(4) 0.030(2) 0.045(3) -0.018(2) 0.022(3) -0.0085(19)
C21 0.037(4) 0.036(2) 0.026(3) -0.0123(18) 0.012(3) -0.0090(19)
C22 0.016(3) 0.0218(19) 0.020(2) -0.0008(15) 0.003(2) 0.0025(15)
C23 0.015(3) 0.0218(19) 0.024(3) 0.0061(16) 0.005(2) -0.0028(15)
C24 0.027(3) 0.031(2) 0.033(3) 0.0092(18) 0.015(3) 0.0004(18)
C25 0.038(3) 0.031(2) 0.023(3) 0.0008(18) 0.008(3) -0.0078(19)
C26 0.073(5) 0.066(3) 0.049(4) 0.004(3) 0.041(4) -0.022(3)
N20 0.097(6) 0.041(3) 0.096(5) 0.004(3) -0.026(4) -0.037(3)
C27 0.047(5) 0.090(5) 0.057(5) 0.017(3) -0.004(4) 0.007(3)
C28 0.099(8) 0.048(4) 0.123(7) -0.013(4) -0.012(6) -0.006(4)
O3 0.039(3) 0.087(3) 0.057(3) 0.037(2) 0.015(2) 0.0149(19)
O4 0.039(3) 0.060(2) 0.071(3) -0.0042(18) 0.018(3) 0.0017(17)
O5 0.049(3) 0.077(3) 0.059(3) -0.0328(19) 0.019(3) 0.0021(19)
O6 0.045(3) 0.0507(19) 0.041(2) 0.0001(15) 0.019(2) -0.0032(15)
O7 0.069(4) 0.084(3) 0.092(4) -0.014(2) 0.014(3) 0.010(2)

loop_
_atom_type_symbol
_atom_type_description
_atom_type_scat_dispersion_real
_atom_type_scat_dispersion_imag
_atom_type_scat_source
C C 0.0033 0.0016 'International Tables Vol C Tables 4.2.6.8 and 6.1.1.4'
H H 0.0000 0.0000 'International Tables Vol C Tables 4.2.6.8 and 6.1.1.4'
B B 0.0013 0.0007 'International Tables Vol C Tables 4.2.6.8 and 6.1.1.4'
N N 0.0061 0.0033 'International Tables Vol C Tables 4.2.6.8 and 6.1.1.4'
O O 0.0106 0.0060 'International Tables Vol C Tables 4.2.6.8 and 6.1.1.4'
Fe Fe 0.3463 0.8444 'International Tables Vol C Tables 4.2.6.8 and 6.1.1.4'
Co Co 0.3494 0.9721 'International Tables Vol C Tables 4.2.6.8 and 6.1.1.4'

loop_
_geom_angle_atom_site_label_1
_geom_angle_atom_site_label_2
_geom_angle_atom_site_label_3
_geom_angle
_geom_angle_site_symmetry_1
_geom_angle_site_symmetry_3
_geom_angle_publ_flag
C11 Fe1 C10 85.62(17) . . ?
C11 Fe1 C12 86.30(17) . . ?
C10 Fe1 C12 87.92(17) . . ?
C11 Fe1 N3 177.13(17) . . ?
C10 Fe1 N3 93.07(14) . . ?
C12 Fe1 N3 91.10(15) . . ?
C11 Fe1 N1 92.03(15) . . ?
C10 Fe1 N1 177.65(14) . . ?
C12 Fe1 N1 91.95(16) . . ?
N3 Fe1 N1 89.28(13) . . ?
C11 Fe1 N5 94.22(15) . . ?
C10 Fe1 N5 92.45(15) . . ?
C12 Fe1 N5 179.38(14) . . ?
N3 Fe1 N5 88.38(13) . . ?
N1 Fe1 N5 87.70(13) . . ?
C11 Fe1 Co 79.61(13) . . ?
C10 Fe1 Co 11.10(11) . . ?
C12 Fe1 Co 78.31(13) . . ?
N3 Fe1 Co 98.68(10) . . ?
N1 Fe1 Co 167.46(9) . . ?
N5 Fe1 Co 102.11(9) . . ?
C23 Fe2 C24 87.35(18) . . ?
C23 Fe2 C22 86.17(16) . . ?
C24 Fe2 C22 85.49(17) . . ?
C23 Fe2 N12 91.99(15) . . ?
C24 Fe2 N12 178.97(17) . . ?
C22 Fe2 N12 95.25(15) . . ?
C23 Fe2 N10 92.70(14) . . ?
C24 Fe2 N10 90.38(15) . . ?
C22 Fe2 N10 175.77(17) . . ?
N12 Fe2 N10 88.86(13) . . ?
C23 Fe2 N14 178.71(14) . . ?
C24 Fe2 N14 91.94(17) . . ?
C22 Fe2 N14 92.70(14) . . ?
N12 Fe2 N14 88.74(14) . . ?
N10 Fe2 N14 88.37(13) . . ?
C23 Fe2 Co 81.38(11) . . ?
C24 Fe2 Co 83.15(12) . . ?
C22 Fe2 Co 5.27(13) . . ?
N12 Fe2 Co 97.54(9) . . ?
N10 Fe2 Co 171.40(11) . . ?
N14 Fe2 Co 97.48(9) . . ?
O1 Co O2 179.27(11) . . ?
O1 Co N7 90.00(13) . . ?
O2 Co N7 90.34(12) . . ?
O1 Co N16 91.72(12) . . ?
O2 Co N16 87.60(11) . . ?
N7 Co N16 97.03(12) . . ?
O1 Co N17 92.63(13) . 3_676 ?
O2 Co N17 87.12(12) . 3_676 ?
N7 Co N17 171.20(12) . 3_676 ?
N16 Co N17 91.28(13) . 3_676 ?
O1 Co N19 92.10(12) . . ?
O2 Co N19 88.58(12) . . ?
N7 Co N19 83.12(13) . . ?
N16 Co N19 176.18(13) . . ?
N17 Co N19 88.40(13) 3_676 . ?
O1 Co Fe1 89.96(9) . . ?
O2 Co Fe1 90.54(8) . . ?
N7 Co Fe1 14.46(8) . . ?
N16 Co Fe1 111.49(10) . . ?
N17 Co Fe1 157.00(9) 3_676 . ?
N19 Co Fe1 68.67(10) . . ?
O1 Co Fe2 93.11(8) . . ?
O2 Co Fe2 86.19(7) . . ?
N7 Co Fe2 102.34(8) . . ?
N16 Co Fe2 5.50(9) . . ?
N17 Co Fe2 85.90(8) 3_676 . ?
N19 Co Fe2 172.44(9) . . ?
Fe1 Co Fe2 116.783(15) . . ?
N4 B1 N2 107.7(3) . . ?
N4 B1 N6 107.4(3) . . ?
N2 B1 N6 106.4(3) . . ?
N4 B1 HB1 112.3 . . ?
N2 B1 HB1 109.9 . . ?
N6 B1 HB1 112.8 . . ?
N11 B2 N15 107.1(3) . . ?
N11 B2 N13 107.3(3) . . ?
N15 B2 N13 106.1(3) . . ?
N11 B2 HB2 117.4 . . ?
N15 B2 HB2 110.5 . . ?
N13 B2 HB2 107.9 . . ?
C1 N1 N2 106.9(3) . . ?
C1 N1 Fe1 133.1(3) . . ?
N2 N1 Fe1 120.0(2) . . ?
C3 N2 N1 109.4(3) . . ?
C3 N2 B1 132.6(4) . . ?
N1 N2 B1 118.0(3) . . ?
C4 N3 N4 107.2(3) . . ?
C4 N3 Fe1 133.1(3) . . ?
N4 N3 Fe1 119.6(3) . . ?
C6 N4 N3 108.5(4) . . ?
C6 N4 B1 133.2(4) . . ?
N3 N4 B1 118.3(3) . . ?
C7 N5 N6 106.5(3) . . ?
C7 N5 Fe1 133.8(3) . . ?
N6 N5 Fe1 119.7(2) . . ?
C9 N6 N5 109.6(3) . . ?
C9 N6 B1 131.9(4) . . ?
N5 N6 B1 118.5(3) . . ?
C10 N7 Co 157.8(3) . . ?
C11 N8 O5 155.6(4) . . ?
C11 N8 O3 113.7(3) . 3_566 ?
O5 N8 O3 84.14(14) . 3_566 ?
C13 N10 N11 107.6(3) . . ?
C13 N10 Fe2 133.0(3) . . ?
N11 N10 Fe2 119.2(3) . . ?
C15 N11 N10 108.8(4) . . ?
C15 N11 B2 131.9(4) . . ?
N10 N11 B2 119.3(3) . . ?
C16 N12 N13 106.9(3) . . ?
C16 N12 Fe2 133.7(3) . . ?
N13 N12 Fe2 119.5(2) . . ?
C18 N13 N12 109.4(3) . . ?
C18 N13 B2 132.0(4) . . ?
N12 N13 B2 118.6(3) . . ?
C19 N14 N15 106.7(3) . . ?
C19 N14 Fe2 133.4(3) . . ?
N15 N14 Fe2 119.9(2) . . ?
C21 N15 N14 110.0(3) . . ?
C21 N15 B2 132.1(4) . . ?
N14 N15 B2 118.0(3) . . ?
C22 N16 Co 172.7(3) . . ?
C23 N17 Co 156.1(4) . 3_676 ?
C24 N18 O5 155.5(5) . 1_655 ?
C24 N18 O7 110.0(4) . . ?
O5 N18 O7 87.28(17) 1_655 . ?
C25 N19 Co 163.1(4) . . ?
Co O1 O7 118.83(14) . . ?
Co O1 N20 122.12(19) . . ?
O7 O1 N20 119.04(19) . . ?
Co O1 H1A 125.0 . . ?
O7 O1 H1A 13.4 . . ?
N20 O1 H1A 111.8 . . ?
Co O1 H1B 123.6 . . ?
O7 O1 H1B 117.6 . . ?
N20 O1 H1B 1.9 . . ?
H1A O1 H1B 110.1 . . ?
Co O2 O4 121.16(14) . . ?
Co O2 H2A 116.2 . . ?
O4 O2 H2A 10.3 . . ?
Co O2 H2B 113.4 . . ?
O4 O2 H2B 101.5 . . ?
H2A O2 H2B 111.6 . . ?
N1 C1 C2 109.9(4) . . ?
N1 C1 H1 125.1 . . ?
C2 C1 H1 125.1 . . ?
C3 C2 C1 104.9(4) . . ?
C3 C2 H2 127.6 . . ?
C1 C2 H2 127.6 . . ?
N2 C3 C2 108.9(4) . . ?
N2 C3 H3 125.6 . . ?
C2 C3 H3 125.6 . . ?
N3 C4 C5 109.5(4) . . ?
N3 C4 H4 125.3 . . ?
C5 C4 H4 125.3 . . ?
C6 C5 C4 105.3(4) . . ?
C6 C5 H5 127.3 . . ?
C4 C5 H5 127.3 . . ?
N4 C6 C5 109.5(4) . . ?
N4 C6 H6 125.3 . . ?
C5 C6 H6 125.3 . . ?
N5 C7 C8 110.3(3) . . ?
N5 C7 H7 124.8 . . ?
C8 C7 H7 124.8 . . ?
C9 C8 C7 105.3(3) . . ?
C9 C8 H8 127.4 . . ?
C7 C8 H8 127.4 . . ?
N6 C9 C8 108.3(4) . . ?
N6 C9 H9 125.9 . . ?
C8 C9 H9 125.9 . . ?
N7 C10 Fe1 176.5(3) . . ?
N8 C11 Fe1 177.4(4) . . ?
N9 C12 Fe1 178.4(4) . . ?
N10 C13 C14 108.9(4) . . ?
N10 C13 H13 125.6 . . ?
C14 C13 H13 125.6 . . ?
C15 C14 C13 105.7(4) . . ?
C15 C14 H14 127.1 . . ?
C13 C14 H14 127.1 . . ?
N11 C15 C14 109.0(4) . . ?
N11 C15 H15 125.5 . . ?
C14 C15 H15 125.5 . . ?
N12 C16 C17 109.9(4) . . ?
N12 C16 H16 125.0 . . ?
C17 C16 H16 125.0 . . ?
C16 C17 C18 105.2(4) . . ?
C16 C17 H17 127.4 . . ?
C18 C17 H17 127.4 . . ?
N13 C18 C17 108.6(4) . . ?
N13 C18 H18 125.7 . . ?
C17 C18 H18 125.7 . . ?
N14 C19 C20 109.7(4) . . ?
N14 C19 H19 125.1 . . ?
C20 C19 H19 125.1 . . ?
C21 C20 C19 106.1(4) . . ?
C21 C20 H20 127.0 . . ?
C19 C20 H20 127.0 . . ?
N15 C21 C20 107.6(4) . . ?
N15 C21 H21 126.2 . . ?
C20 C21 H21 126.2 . . ?
N16 C22 Fe2 175.0(4) . . ?
N17 C23 Fe2 178.1(4) . . ?
N18 C24 Fe2 178.0(4) . . ?
N19 C25 C26 178.1(6) . . ?
C25 C26 H26A 109.5 . . ?
C25 C26 H26B 109.5 . . ?
H26A C26 H26B 109.5 . . ?
C25 C26 H26C 109.5 . . ?
H26A C26 H26C 109.5 . . ?
H26B C26 H26C 109.5 . . ?
C27 N20 O1 150.7(5) . . ?
N20 C27 C28 172.8(7) . . ?
C27 C28 H28A 109.5 . . ?
C27 C28 H28B 109.5 . . ?
H28A C28 H28B 109.5 . . ?
C27 C28 H28C 109.5 . . ?
H28A C28 H28C 109.5 . . ?
H28B C28 H28C 109.5 . . ?
H3A O3 H3B 92.7 . . ?
O5 O4 O2 116.01(17) . . ?
O5 O4 O5 104.44(15) . 3_576 ?
O2 O4 O5 89.35(12) . 3_576 ?
O5 O4 H4A 93.2 . . ?
O2 O4 H4A 98.0 . . ?
O5 O4 H4A 11.9 3_576 . ?
O5 O4 H4B 3.5 . . ?
O2 O4 H4B 118.6 . . ?
O5 O4 H4B 101.8 3_576 . ?
H4A O4 H4B 90.4 . . ?
N8 O5 O4 102.90(15) . . ?
N8 O5 H5A 16.2 . . ?
O4 O5 H5A 89.9 . . ?
N8 O5 H5B 134.3 . . ?
O4 O5 H5B 106.2 . . ?
H5A O5 H5B 132.5 . . ?
O2 O6 O7 139.69(15) 3_676 . ?
O3 O7 O1 127.10(18) 3_666 . ?
O3 O7 N18 100.11(17) 3_666 . ?
O1 O7 N18 128.6(2) . . ?
O3 O7 O6 124.6(2) 3_666 . ?
O1 O7 O6 96.90(15) . . ?
N18 O7 O6 65.23(14) . . ?
O3 O7 H7A 102.0 3_666 . ?
O1 O7 H7A 108.5 . . ?
N18 O7 H7A 33.2 . . ?
O6 O7 H7A 91.7 . . ?
O3 O7 H7B 10.9 3_666 . ?
O1 O7 H7B 116.8 . . ?
N18 O7 H7B 108.1 . . ?
O6 O7 H7B 134.3 . . ?
H7A O7 H7B 104.5 . . ?

loop_
_geom_bond_atom_site_label_1
_geom_bond_atom_site_label_2
_geom_bond_distance
_geom_bond_site_symmetry_2
_geom_bond_publ_flag
Fe1 C11 1.919(4) . ?
Fe1 C10 1.929(4) . ?
Fe1 C12 1.939(4) . ?
Fe1 N3 1.966(3) . ?
Fe1 N1 1.973(3) . ?
Fe1 N5 1.975(3) . ?
Fe1 Co 5.0729(8) . ?
Fe2 C23 1.916(4) . ?
Fe2 C24 1.924(5) . ?
Fe2 C22 1.931(4) . ?
Fe2 N12 1.966(3) . ?
Fe2 N10 1.967(3) . ?
Fe2 N14 1.985(3) . ?
Fe2 Co 5.1758(7) . ?
Co O1 2.059(3) . ?
Co O2 2.084(3) . ?
Co N7 2.108(4) . ?
Co N16 2.108(3) . ?
Co N17 2.127(4) 3_676 ?
Co N19 2.161(3) . ?
B1 N4 1.529(6) . ?
B1 N2 1.538(5) . ?
B1 N6 1.556(5) . ?
B1 HB1 1.0496 . ?
B2 N11 1.537(6) . ?
B2 N15 1.547(5) . ?
B2 N13 1.553(5) . ?
B2 HB2 1.1272 . ?
N1 C1 1.340(5) . ?
N1 N2 1.364(4) . ?
N2 C3 1.341(5) . ?
N3 C4 1.331(5) . ?
N3 N4 1.374(5) . ?
N4 C6 1.348(5) . ?
N5 C7 1.344(4) . ?
N5 N6 1.352(4) . ?
N6 C9 1.347(5) . ?
N7 C10 1.149(5) . ?
N8 C11 1.153(5) . ?
N8 O5 2.772(5) . ?
N8 O3 3.020(5) 3_566 ?
N9 C12 1.139(5) . ?
N10 C13 1.351(5) . ?
N10 N11 1.362(5) . ?
N11 C15 1.343(5) . ?
N12 C16 1.340(5) . ?
N12 N13 1.367(4) . ?
N13 C18 1.333(5) . ?
N14 C19 1.340(4) . ?
N14 N15 1.361(5) . ?
N15 C21 1.345(5) . ?
N16 C22 1.155(4) . ?
N17 C23 1.153(5) . ?
N17 Co 2.127(4) 3_676 ?
N18 C24 1.147(6) . ?
N18 O5 2.833(6) 1_655 ?
N18 O7 2.903(6) . ?
N19 C25 1.124(5) . ?
O1 O7 2.766(6) . ?
O1 N20 2.826(5) . ?
O1 H1A 0.9189 . ?
O1 H1B 0.7272 . ?
O2 O4 2.793(4) . ?
O2 H2A 0.8189 . ?
O2 H2B 0.7763 . ?
C1 C2 1.397(6) . ?
C1 H1 0.9500 . ?
C2 C3 1.378(5) . ?
C2 H2 0.9500 . ?
C3 H3 0.9500 . ?
C4 C5 1.407(6) . ?
C4 H4 0.9500 . ?
C5 C6 1.355(6) . ?
C5 H5 0.9500 . ?
C6 H6 0.9500 . ?
C7 C8 1.376(6) . ?
C7 H7 0.9500 . ?
C8 C9 1.375(5) . ?
C8 H8 0.9500 . ?
C9 H9 0.9500 . ?
C13 C14 1.390(5) . ?
C13 H13 0.9500 . ?
C14 C15 1.375(7) . ?
C14 H14 0.9500 . ?
C15 H15 0.9500 . ?
C16 C17 1.381(6) . ?
C16 H16 0.9500 . ?
C17 C18 1.385(5) . ?
C17 H17 0.9500 . ?
C18 H18 0.9500 . ?
C19 C20 1.381(6) . ?
C19 H19 0.9500 . ?
C20 C21 1.378(6) . ?
C20 H20 0.9500 . ?
C21 H21 0.9500 . ?
C25 C26 1.469(6) . ?
C26 H26A 0.9800 . ?
C26 H26B 0.9800 . ?
C26 H26C 0.9800 . ?
N20 C27 1.197(7) . ?
C27 C28 1.490(9) . ?
C28 H28A 0.9800 . ?
C28 H28B 0.9800 . ?
C28 H28C 0.9800 . ?
O3 H3A 1.0528 . ?
O3 H3B 1.1372 . ?
O4 O5 2.792(6) . ?
O4 O5 3.092(5) 3_576 ?
O4 H4A 1.1192 . ?
O4 H4B 1.0952 . ?
O5 H5A 0.9283 . ?
O5 H5B 0.8673 . ?
O6 O2 2.825(4) 3_676 ?
O6 O7 2.975(5) . ?
O7 O3 2.720(5) 3_666 ?
O7 H7A 0.8695 . ?
O7 H7B 0.8666 . ?
